data_1577041
loop_
_publ_author_name
'Gilch, Franziska'
'Brossette, Jan'
'Westermair, Franz F.'
'Silva, Wagner'
'Bal\'azs, G\'abor'
'Gschwind, Ruth M.'
'Zipse, Hendrik'
'Wolf, Robert'

_publ_section_title
;
 Selective White Phosphorus Activation and Functionalization with
 Inorganic Grignard Reagents
;
_journal_name_full 'Chemical Science'
_journal_paper_doi 10.1039/D6SC01229A
_journal_year 2026
_chemical_formula_moiety 'C24 H25 B Fe O2 P4'
_chemical_formula_sum 'C24 H25 B Fe O2 P4'
_chemical_formula_weight 535.98
_chemical_name_systematic Fp*P4Ph2B
_chemical_properties_physical Air-sensitive,Moisture-sensitive
_space_group_crystal_system triclinic
_space_group_IT_number 2
_space_group_name_Hall '-P 1'
_space_group_name_H-M_alt 'P -1'
_atom_sites_solution_hydrogens geom
_atom_sites_solution_primary dual
_audit_creation_date 2025-03-13
_audit_creation_method
;
Olex2 1.5
(compiled 2025.03.04 svn.red2d20d0 for OlexSys, GUI svn.r7188)
;
_audit_update_record
;
2026-02-09 deposited with the CCDC.	2026-04-06 downloaded from the CCDC.
;
_cell_angle_alpha 69.526(2)
_cell_angle_beta 78.765(2)
_cell_angle_gamma 71.192(2)
_cell_formula_units_Z 2
_cell_length_a 9.0011(2)
_cell_length_b 11.2017(3)
_cell_length_c 14.1141(3)
_cell_measurement_reflns_used 32645
_cell_measurement_temperature 123.00(10)
_cell_measurement_theta_max 74.4710
_cell_measurement_theta_min 3.3310
_cell_volume 1256.59(6)
_computing_cell_refinement 'CrysAlisPro 1.171.43.36a (Rigaku OD, 2022)'
_computing_data_collection 'CrysAlisPro system (CCD 43.144a 64-bit (release 23-01-2025))'
_computing_data_reduction 'CrysAlisPro 1.171.43.36a (Rigaku OD, 2022)'
_computing_molecular_graphics 'Olex2 1.5 (Dolomanov et al., 2009)'
_computing_publication_material 'Olex2 1.5 (Dolomanov et al., 2009)'
_computing_structure_refinement 'SHELXL 2018/3 (Sheldrick, 2015)'
_computing_structure_solution 'SHELXT 2018/2 (Sheldrick, 2018)'
_diffrn_ambient_environment N~2~
_diffrn_ambient_temperature 123.00(10)
_diffrn_detector 'Hybrid Pixel Array Detector'
_diffrn_detector_area_resol_mean 10.0000
_diffrn_detector_type 'HyPix-Arc 150'
_diffrn_measured_fraction_theta_full 0.993
_diffrn_measured_fraction_theta_max 0.970
_diffrn_measurement_details
;
List of Runs (angles in degrees, time in seconds):

  # Type    Start    End  Width  t~exp~   \w     \q     \k     \f   Frames
#--------------------------------------------------------------------------
  1  \w     49.00  78.00   0.50    0.06    --   79.75-116.00-126.71   58
  2  \w     46.00  94.00   0.50    0.06    --   62.91-174.00 -75.00   96
  3  \w     59.00  84.00   0.50    0.06    --   75.92-174.00 -75.00   50
  4  \w     38.00  70.00   0.50    0.06    --   62.91 -95.00-150.00   64
  5  \w     41.00  94.00   0.50    0.06    --   79.75-114.00 -52.92  106
  6  \w     43.00  69.00   0.50    0.06    --   62.91-115.00  64.00   52
  7  \w     25.00  55.00   0.50    0.06    --   62.91 -95.00   0.00   60
  8  \w     70.00  97.00   0.50    0.06    --   75.92-115.00  64.00   54
  9  \w     41.00  66.00   0.50    0.06    --   75.47-115.00  64.00   50
 10  \w     28.00  54.00   0.50    0.06    --   62.91 -95.00 120.00   52
 11  \w     51.00 112.00   0.50    0.06    --   79.75  -1.00  53.90  122
 12  \w     52.00  78.00   0.50    0.06    --   79.75  -3.00  19.15   52
 13  \w     41.00  67.00   0.50    0.06    --   79.75  -4.00  -4.87   52
 14  \w     45.00  77.00   0.50    0.06    --   79.75  -3.00 -46.38   64
 15  \w     55.00  80.00   0.50    0.06    --   79.75  -4.00-172.94   50
 16  \w     64.00  89.00   0.50    0.06    --   62.91 174.00 -66.00   50
 17  \w     56.00  81.00   0.50    0.06    --   75.47 174.00 -66.00   50
 18  \w     84.00 109.00   0.50    0.06    --   75.47   0.00 150.00   50
 19  \w     68.00  93.00   0.50    0.06    --   62.00  72.00 155.56   50
 20  \w     64.00  89.00   0.50    0.06    --   58.00  72.00 119.07   50
 21  \w     61.00  86.00   0.50    0.06    --   54.00  71.00  -3.86   50
 22  \w     61.00  86.00   0.50    0.06    --   54.00  71.00-164.64   50
 23  \w     60.00  85.00   0.50    0.06    --   54.00  72.00-156.25   50
 24  \w     60.00  85.00   0.50    0.06    --   54.00  73.00-147.54   50
 25  \w     61.00  86.00   0.50    0.06    --   54.00  70.00-172.86   50
 26  \w     69.00  95.00   0.50    0.06    --   62.00  70.00-138.61   52
 27  \w     69.00  94.00   0.50    0.06    --   62.00  71.00 -95.75   50
 28  \w     69.00  94.00   0.50    0.06    --   62.00  70.00 -13.05   50
 29  \w     62.00  87.00   0.50    0.06    --   54.00  69.00 -28.54   50
 30  \w     71.00  96.00   0.50    0.06    --   62.00  64.00  26.19   50
 31  \w     66.00  91.00   0.50    0.06    --   58.00  69.00  50.60   50
 32  \w     67.00  92.00   0.50    0.06    --   58.00  63.00  68.82   50
 33  \w     68.00  93.00   0.50    0.06    --   58.00  60.00  54.51   50
 34  \w     67.00  92.00   0.50    0.06    --   58.00  64.00  33.97   50
 35  \w     63.00  88.00   0.50    0.06    --   54.00  63.00 -54.80   50
 36  \w     67.00  92.00   0.50    0.06    --   58.00  63.00-106.11   50
 37  \w     95.00 120.00   0.50    0.06    --   79.75  36.00-150.90   50
 38  \w     63.00  88.00   0.50    0.06    --   79.75  20.00 -33.84   50
 39  \w     90.00 115.00   0.50    0.06    --   79.75  15.00 -39.06   50
 40  \w     96.00 126.00   0.50    0.06    --   79.75  20.00 -33.84   60
 41  \w     50.00  75.00   0.50    0.06    --   79.75  15.00 -39.06   50
 42  \w     71.00 121.00   0.50    0.06    --   79.75  24.00  36.90  100
 43  \w     88.00 120.00   0.50    0.06    --   79.75   6.00 112.04   64
 44  \w     81.00 108.00   0.50    0.06    --   62.91  15.00 150.00   54
 45  \w     89.00 115.00   0.50    0.06    --   79.75  24.00 169.06   52
 46  \w     74.00 124.00   0.50    0.06    --   79.75  14.00 135.58  100
 47  \w     42.00  71.00   0.50    0.06    --   62.91  15.00 150.00   58
 48  \w     40.00  66.00   0.50    0.06    --   75.47   0.00 150.00   52
 49  \w     57.00  82.00   0.50    0.06    --   79.75   6.00 112.04   50
 50  \w     43.00 117.00   0.50    0.06    --   79.75   1.00-131.38  148
 51  \w     59.00  84.00   0.50    0.06    --   50.00  62.00-100.94   50
 52  \w     37.00  62.00   0.50    0.06    --   34.00  77.00 -37.29   50
 53  \w     39.00  64.00   0.50    0.06    --   34.00  75.00   1.41   50
 54  \w     33.00  58.00   0.50    0.06    --   30.00  77.00  30.67   50
 55  \w     34.00  59.00   0.50    0.06    --   30.00  76.00  99.07   50
 56  \w     43.00  68.00   0.50    0.06    --   38.00  75.00 119.81   50
 57  \w     31.00  56.00   0.50    0.06    --   26.00  75.00  77.48   50
 58  \w     44.00  69.00   0.50    0.06    --   38.00  73.00 149.76   50
 59  \w     36.00  61.00   0.50    0.06    --   30.00  72.00 151.87   50
 60  \w     44.00  69.00   0.50    0.06    --   38.00  72.00  89.88   50
 61  \w     42.00  67.00   0.50    0.06    --   38.00  76.00  53.40   50
 62  \w     27.00  52.00   0.50    0.06    --   22.00  75.00   0.92   50
 63  \w     39.00  64.00   0.50    0.06    --   34.00  75.00 -73.41   50
 64  \w     48.00  73.00   0.50    0.06    --   42.00  72.00-128.12   50
 65  \w     36.00  61.00   0.50    0.06    --   30.00  72.00-170.03   50
 66  \w     52.00  77.00   0.50    0.06    --   46.00  72.00  13.84   50
 67  \w     48.00  73.00   0.50    0.06    --   42.00  72.00  23.56   50
 68  \w     49.00  74.00   0.50    0.06    --   42.00  71.00 171.30   50
 69  \w     48.00  73.00   0.50    0.06    --   42.00  72.00 178.56   50
 70  \w     50.00  75.00   0.50    0.06    --   42.00  69.00 145.76   50
 71  \w     49.00  74.00   0.50    0.06    --   42.00  71.00 121.03   50
 72  \w     50.00  75.00   0.50    0.06    --   42.00  69.00 151.06   50
 73  \w     57.00  82.00   0.50    0.06    --   50.00  71.00 -88.56   50
 74  \w     45.00  70.00   0.50    0.06    --   38.00  70.00-138.29   50
 75  \w     46.00  71.00   0.50    0.06    --   38.00  69.00-148.46   50
 76  \w     34.00  59.00   0.50    0.06    --   26.00  69.00-127.37   50
 77  \w     33.00  58.00   0.50    0.06    --   26.00  70.00-114.87   50
 78  \w     38.00  63.00   0.50    0.06    --   30.00  69.00-103.42   50
 79  \w     42.00  67.00   0.50    0.06    --   34.00  68.00 -93.66   50
 80  \w     38.00  63.00   0.50    0.06    --   30.00  67.00-178.17   50
 81  \w     54.00  79.00   0.50    0.06    --   46.00  67.00 -13.19   50
 82  \w     46.00  71.00   0.50    0.06    --   38.00  67.00 -86.05   50
 83  \w     46.00  71.00   0.50    0.06    --   38.00  67.00 -18.69   50
 84  \w     46.00  71.00   0.50    0.06    --   38.00  67.00  56.16   50
 85  \w     54.00  79.00   0.50    0.06    --   46.00  67.00 164.59   50
 86  \w     54.00  79.00   0.50    0.06    --   46.00  68.00 121.01   50
 87  \w     16.00  41.00   0.50    0.06    --   18.00  86.00  19.34   50
 88  \w     17.00  42.00   0.50    0.06    --   22.00  90.00  75.07   50
 89  \w      2.00  27.00   0.50    0.06    --   10.00  95.00  85.27   50
 90  \w     16.00  41.00   0.50    0.06    --   18.00  86.00 134.79   50
 91  \w     12.00  37.00   0.50    0.06    --   18.00  92.00 -44.79   50
 92  \w      8.00  34.00   0.50    0.06    --   14.00  93.00-120.73   52
 93  \w     14.00  39.00   0.50    0.06    --   18.00  89.00-165.63   50
 94  \w    -95.00 -70.00   0.50    0.06    --  -63.46 174.00 -66.00   50
 95  \w   -118.00 -92.00   0.50    0.06    --  -78.25 145.00-124.81   52
 96  \w    -69.00 -40.00   0.50    0.06    --  -78.25 145.00-124.81   58
 97  \w    -62.00 -36.00   0.50    0.06    --  -78.25 138.00-170.53   52
 98  \w    -76.00 -51.00   0.50    0.06    --  -73.68 174.00 -66.00   50
 99  \w   -114.00 -83.00   0.50    0.06    --  -78.25 138.00-170.53   62
100  \w    -91.00 -66.00   0.50    0.06    --  -76.42 174.00 -66.00   50
101  \w    -52.00 -21.00   0.50    0.06    --  -63.46 125.00 -90.00   62
102  \w    -77.00 -49.00   0.50    0.06    --  -78.25 139.00  -5.28   56
103  \w   -110.00 -40.00   0.50    0.06    --  -78.25 137.00 158.06  140
104  \w   -111.00 -38.00   0.50    0.06    --  -78.25 134.00  23.53  146
105  \w   -115.00 -90.00   0.50    0.06    --  -78.25 139.00  -5.28   50
106  \w    -78.00 -51.00   0.50    0.06    --  -63.46 125.00  90.00   54
107  \w    -61.00 -36.00   0.50    0.06    --  -78.25 125.00 -22.34   50
108  \w   -100.00 -34.00   0.50    0.06    --  -73.68 125.00   0.00  132
109  \w   -105.00 -79.00   0.50    0.06    --  -78.25 125.00 -22.34   52
110  \w    -86.00 -60.00   0.50    0.06    --  -63.46 125.00 -90.00   52
111  \w    -72.00 -21.00   0.50    0.06    --  -63.46 125.00-150.00  102
112  \w    -92.00 -35.00   0.50    0.06    --  -76.42 125.00-120.00  114
113  \w    -74.00 -47.00   0.50    0.06    --  -78.25 123.00 -99.59   54
114  \w    -84.00 -52.00   0.50    0.06    --  -78.25 124.00   0.78   64
115  \w    -61.00 -36.00   0.50    0.06    --  -78.25 124.00  62.97   50
116  \w    -47.00 -21.00   0.50    0.06    --  -63.46 125.00  90.00   52
117  \w    -88.00 -39.00   0.50    0.06    --  -78.25 120.00  93.33   98
118  \w    -97.00 -66.00   0.50    0.06    --  -78.25 124.00  62.97   62
119  \w    -76.00 -39.00   0.50    0.06    --  -78.25 118.00  79.28   74
120  \w    -63.00 -38.00   0.50    0.06    --  -78.25 117.00 131.93   50
121  \w   -100.00 -71.00   0.50    0.06    --  -78.25 117.00 131.93   58
122  \w    -64.00 -38.00   0.50    0.06    --  -78.25 121.00 -54.48   52
123  \w    -73.00 -38.00   0.50    0.06    --  -78.25 116.00 -74.28   70
124  \w    -75.00 -47.00   0.50    0.06    --  -78.25 119.00-161.79   56
125  \w   -101.00 -71.00   0.50    0.06    --  -78.25 121.00 -54.48   60
126  \w    -67.00 -41.00   0.50    0.06    --  -78.25 116.00 -28.35   52
127  \w    -97.00 -71.00   0.50    0.06    --  -78.25 113.00 123.15   52
128  \w    -68.00 -42.00   0.50    0.06    --  -63.46 115.00 153.00   52
129  \w    -94.00 -58.00   0.50    0.06    --  -73.68 115.00 153.00   72
130  \w    -91.00 -66.00   0.50    0.06    --  -76.42 115.00 153.00   50
131  \w    -63.00 -38.00   0.50    0.06    --  -78.25 113.00 123.15   50
132  \w    -74.00 -47.00   0.50    0.06    --  -78.25  90.00 -24.26   54
133  \w    -49.00 -24.00   0.50    0.06    --  -10.00 144.00  -0.53   50
134  \w    -28.00  -3.00   0.50    0.06    --  -10.00 110.00-138.85   50
135  \w    -19.00   6.00   0.50    0.06    --   -6.00 103.00 161.72   50
136  \w    -99.00 -36.00   0.50    0.06    --  -73.68   0.00-120.00  126
137  \w    -97.00 -41.00   0.50    0.06    --  -63.46   0.00-180.00  112
138  \w   -105.00 -80.00   0.50    0.06    --  -78.25 -79.00-152.04   50
139  \w   -105.00 -80.00   0.50    0.06    --  -78.25 -79.00 -10.78   50
140  \w   -107.00 -80.00   0.50    0.06    --  -78.25 -79.00  85.73   54
141  \w   -110.00 -80.00   0.50    0.06    --  -78.25 -79.00 123.58   60
142  \w   -105.00 -80.00   0.50    0.06    --  -78.25 -79.00 139.13   50
143  \w   -112.00 -86.00   0.50    0.06    --  -78.25 -78.00 105.40   52
144  \w   -108.00 -83.00   0.50    0.06    --  -78.25 -78.00  13.23   50
145  \w   -106.00 -81.00   0.50    0.06    --  -78.25 -77.00  -1.95   50
146  \w   -106.00 -80.00   0.50    0.06    --  -78.00 -78.00 -85.10   52
147  \w   -109.00 -79.00   0.50    0.06    --  -74.00 -74.00-173.62   60
148  \w   -109.00 -83.00   0.50    0.06    --  -78.25 -75.00 -99.94   52
149  \w   -102.00 -76.00   0.50    0.06    --  -70.00 -73.00 -89.09   52
150  \w   -109.00 -84.00   0.50    0.06    --  -78.25 -76.00 -17.71   50
151  \w   -101.00 -75.00   0.50    0.06    --  -70.00 -73.00 -38.66   52
152  \w   -101.00 -75.00   0.50    0.06    --  -70.00 -73.00 -56.63   52
153  \w   -101.00 -75.00   0.50    0.06    --  -70.00 -73.00-137.83   52
154  \w   -101.00 -75.00   0.50    0.06    --  -70.00 -74.00   2.64   52
155  \w    -93.00 -67.00   0.50    0.06    --  -58.00 -73.00 142.59   52
156  \w   -101.00 -75.00   0.50    0.06    --  -70.00 -75.00 146.51   52
157  \w   -102.00 -76.00   0.50    0.06    --  -70.00 -73.00 129.27   52
158  \w   -102.00 -76.00   0.50    0.06    --  -70.00 -74.00  69.96   52
159  \w   -114.00 -86.00   0.50    0.06    --  -78.25 -68.00  89.09   56
160  \w   -101.00 -75.00   0.50    0.06    --  -66.00 -67.00 100.03   52
161  \w   -111.00 -86.00   0.50    0.06    --  -78.25 -67.00 168.76   50
162  \w   -112.00 -86.00   0.50    0.06    --  -78.25 -68.00  63.80   52
163  \w   -114.00 -87.00   0.50    0.06    --  -78.25 -65.00  54.95   54
164  \w    -89.00 -63.00   0.50    0.06    --  -54.00 -64.00  59.28   52
165  \w   -117.00 -88.00   0.50    0.06    --  -78.25 -64.00  99.94   58
166  \w   -115.00 -86.00   0.50    0.06    --  -78.25 -67.00  25.65   58
167  \w    -95.00 -63.00   0.50    0.06    --  -54.00 -63.00 147.04   64
168  \w   -110.00 -85.00   0.50    0.06    --  -74.00 -63.00 -25.22   50
169  \w   -120.00 -89.00   0.50    0.06    --  -78.25 -56.00  36.21   62
170  \w   -114.00 -87.00   0.50    0.06    --  -78.25 -63.00 -47.31   54
171  \w   -122.00 -96.00   0.50    0.06    --  -78.25 -48.00 -25.72   52
172  \w   -116.00 -87.00   0.50    0.06    --  -74.00 -42.00 126.98   58
173  \w   -116.00 -90.00   0.50    0.06    --  -78.25 -71.00 -63.88   52
174  \w   -100.00 -74.00   0.50    0.06    --  -62.00 -60.00 -88.24   52
175  \w   -111.00 -86.00   0.50    0.06    --  -78.25 -66.00-156.18   50
176  \w   -107.00 -80.00   0.50    0.06    --  -78.25 -81.00-128.36   54
177  \w   -118.00 -93.00   0.50    0.06    --  -76.42-125.00 -90.00   50
178  \w   -116.00 -91.00   0.50    0.06    --  -76.42-125.00-150.00   50
179  \w   -107.00 -79.00   0.50    0.06    --  -78.25 -84.00-107.85   56
180  \w    -82.00 -57.00   0.50    0.06    --  -76.42-174.00 -75.00   50
181  \w    -79.00 -53.00   0.50    0.06    --  -63.46-174.00 -75.00   52
182  \w   -108.00 -79.00   0.50    0.06    --  -78.25 -82.00-165.21   58
183  \w   -110.00 -84.00   0.50    0.06    --  -78.25 -84.00 -41.00   52
184  \w   -107.00 -48.00   0.50    0.06    --  -78.25-175.00   0.72  118
185  \w   -108.00 -82.00   0.50    0.06    --  -78.25 -85.00 165.12   52
;
_diffrn_measurement_device 'four-circle diffractometer'
_diffrn_measurement_device_type 'XtaLAB Synergy R, DW system, HyPix-Arc 150'
_diffrn_measurement_method '\w scans'
_diffrn_orient_matrix_type 'CrysAlisPro convention (1999,Acta A55,543-557)'
_diffrn_orient_matrix_UB_11 -0.0282320000
_diffrn_orient_matrix_UB_12 -0.1040896000
_diffrn_orient_matrix_UB_13 -0.0372813000
_diffrn_orient_matrix_UB_21 -0.0580798000
_diffrn_orient_matrix_UB_22 -0.0706064000
_diffrn_orient_matrix_UB_23 0.1091734000
_diffrn_orient_matrix_UB_31 -0.1697158000
_diffrn_orient_matrix_UB_32 0.0867042000
_diffrn_orient_matrix_UB_33 -0.0195745000
_diffrn_radiation_monochromator mirror
_diffrn_radiation_probe x-ray
_diffrn_radiation_type 'Cu K\a'
_diffrn_radiation_wavelength 1.54184
_diffrn_reflns_av_R_equivalents 0.0740
_diffrn_reflns_av_unetI/netI 0.0287
_diffrn_reflns_Laue_measured_fraction_full 0.993
_diffrn_reflns_Laue_measured_fraction_max 0.970
_diffrn_reflns_limit_h_max 10
_diffrn_reflns_limit_h_min -11
_diffrn_reflns_limit_k_max 13
_diffrn_reflns_limit_k_min -13
_diffrn_reflns_limit_l_max 17
_diffrn_reflns_limit_l_min -17
_diffrn_reflns_number 48127
_diffrn_reflns_point_group_measured_fraction_full 0.993
_diffrn_reflns_point_group_measured_fraction_max 0.970
_diffrn_reflns_theta_full 67.684
_diffrn_reflns_theta_max 75.178
_diffrn_reflns_theta_min 3.357
_diffrn_source 'Rotating-anode X-ray tube'
_diffrn_source_type 'Rigaku (Cu) X-ray Source'
_exptl_absorpt_coefficient_mu 7.376
_exptl_absorpt_correction_T_max 1.000
_exptl_absorpt_correction_T_min 0.434
_exptl_absorpt_correction_type gaussian
_exptl_absorpt_process_details
;
CrysAlisPro 1.171.43.36a (Rigaku Oxford Diffraction, 2022)
Numerical absorption correction based on gaussian integration over
a multifaceted crystal model
Empirical absorption correction using spherical harmonics,
implemented in SCALE3 ABSPACK scaling algorithm.
;
_exptl_crystal_colour 'clear light yellow'
_exptl_crystal_colour_lustre clear
_exptl_crystal_colour_modifier light
_exptl_crystal_colour_primary yellow
_exptl_crystal_density_diffrn 1.417
_exptl_crystal_description irregular
_exptl_crystal_F_000 552
_exptl_crystal_recrystallization_method 'Re-crystallisation from solvent: toluene/n-hexane'
_exptl_crystal_size_max 0.25
_exptl_crystal_size_mid 0.23
_exptl_crystal_size_min 0.12
_refine_diff_density_max 0.519
_refine_diff_density_min -0.402
_refine_diff_density_rms 0.059
_refine_ls_extinction_method none
_refine_ls_goodness_of_fit_ref 1.051
_refine_ls_hydrogen_treatment constr
_refine_ls_matrix_type full
_refine_ls_number_parameters 294
_refine_ls_number_reflns 5032
_refine_ls_number_restraints 0
_refine_ls_restrained_S_all 1.051
_refine_ls_R_factor_all 0.0318
_refine_ls_R_factor_gt 0.0303
_refine_ls_shift/su_max 0.001
_refine_ls_shift/su_mean 0.000
_refine_ls_structure_factor_coef Fsqd
_refine_ls_weighting_details 'w=1/[\s^2^(Fo^2^)+(0.0516P)^2^+0.2638P] where P=(Fo^2^+2Fc^2^)/3'
_refine_ls_weighting_scheme calc
_refine_ls_wR_factor_gt 0.0815
_refine_ls_wR_factor_ref 0.0821
_reflns_Friedel_coverage 0.000
_reflns_number_gt 4801
_reflns_number_total 5032
_reflns_threshold_expression 'I > 2\s(I)'
_cod_data_source_file d6sc01229a2.cif
_cod_data_source_block fg177_p-1
_cod_database_code 1577041
_shelx_shelxl_version_number 2018/3
_chemical_oxdiff_formula C24H25BFeO2P4
_shelx_space_group_comment
;
The symmetry employed for this shelxl refinement is uniquely defined
by the following loop, which should always be used as a source of
symmetry information in preference to the above space-group names.
They are only intended as comments.
;
_shelx_estimated_absorpt_t_max 0.471
_shelx_estimated_absorpt_t_min 0.260
_olex2_refinement_description
;
1. Fixed Uiso
 At 1.2 times of:
  All C(H) groups
 At 1.5 times of:
  All C(H,H,H) groups
2.a Aromatic/amide H refined with riding coordinates:
 C009(H009), C00A(H00A), C00G(H00G), C00H(H00H), C00I(H00I), C00J(H00J),
 C00N(H00N), C00R(H00R), C00T(H00T), C00V(H00V)
2.b Idealised Me refined as rotating group:
 C00O(H00b,H00c,H00d), C00P(H00e,H00f,H00k), C00Q(H00l,H00m,H00o), C00S(H00p,
 H00q,H00s), C00W(H00u,H00w,H00x)
;
_olex2_submission_special_instructions 'No special instructions were received'
_oxdiff_exptl_absorpt_empirical_details
;
Empirical correction (ABSPACK) includes:
- Absorption correction using spherical harmonics
- Frame scaling
;
_oxdiff_exptl_absorpt_empirical_full_max 5.597
_oxdiff_exptl_absorpt_empirical_full_min 0.214

loop_
_space_group_symop_operation_xyz
'x, y, z'
'-x, -y, -z'

loop_
_atom_site_label
_atom_site_type_symbol
_atom_site_fract_x
_atom_site_fract_y
_atom_site_fract_z
_atom_site_U_iso_or_equiv
_atom_site_adp_type
_atom_site_occupancy
_atom_site_site_symmetry_order
_atom_site_calc_flag
_atom_site_refinement_flags_posn
_atom_site_refinement_flags_adp
_atom_site_refinement_flags_occupancy
_atom_site_disorder_assembly
_atom_site_disorder_group
Fe1 Fe 0.68895(3) 0.53196(2) 0.21934(2) 0.01790(9) Uani 1 1 d . . . . .
P1 P 0.70877(5) 0.73506(4) 0.19614(3) 0.01798(10) Uani 1 1 d . . . . .
P4 P 0.74572(6) 0.97954(4) 0.15707(3) 0.02597(12) Uani 1 1 d . . . . .
P3 P 0.69342(6) 0.89637(4) 0.05063(3) 0.02738(12) Uani 1 1 d . . . . .
P2 P 0.91725(6) 0.80566(5) 0.12089(4) 0.02971(12) Uani 1 1 d . . . . .
O1 O 0.67390(17) 0.46458(13) 0.43956(9) 0.0335(3) Uani 1 1 d . . . . .
O2 O 1.03013(17) 0.44641(14) 0.18006(11) 0.0402(3) Uani 1 1 d . . . . .
C008 C 0.4544(2) 0.90809(16) 0.29637(12) 0.0212(3) Uani 1 1 d . . . . .
C009 C 0.8652(2) 0.70562(16) 0.40318(13) 0.0241(4) Uani 1 1 d . . . . .
H009 H 0.905392 0.652600 0.359125 0.029 Uiso 1 1 calc R U . . .
C00A C 0.9402(2) 0.67344(17) 0.48927(13) 0.0271(4) Uani 1 1 d . . . . .
H00A H 1.029649 0.598514 0.503806 0.033 Uiso 1 1 calc R U . . .
C2 C 0.8963(2) 0.48033(17) 0.19603(12) 0.0259(4) Uani 1 1 d . . . . .
C00C C 0.7317(2) 0.81418(15) 0.37919(11) 0.0206(3) Uani 1 1 d . . . . .
C1 C 0.6835(2) 0.49418(16) 0.35275(12) 0.0236(4) Uani 1 1 d . . . . .
C00E C 0.4633(2) 0.49947(17) 0.24126(12) 0.0243(4) Uani 1 1 d . . . . .
C00F C 0.6637(2) 0.42620(16) 0.12825(12) 0.0238(4) Uani 1 1 d . . . . .
C00G C 0.3755(2) 0.83204(17) 0.37969(13) 0.0272(4) Uani 1 1 d . . . . .
H00G H 0.435787 0.757644 0.427522 0.033 Uiso 1 1 calc R U . . .
C00H C 0.7543(2) 0.85814(18) 0.53296(12) 0.0278(4) Uani 1 1 d . . . . .
H00H H 0.715931 0.911327 0.576960 0.033 Uiso 1 1 calc R U . . .
C00I C 0.8856(2) 0.74998(18) 0.55443(12) 0.0271(4) Uani 1 1 d . . . . .
H00I H 0.937747 0.728392 0.613098 0.033 Uiso 1 1 calc R U . . .
C00J C 0.6786(2) 0.88892(17) 0.44710(12) 0.0235(3) Uani 1 1 d . . . . .
H00J H 0.588011 0.962929 0.433883 0.028 Uiso 1 1 calc R U . . .
C00K C 0.5958(2) 0.56555(17) 0.08304(12) 0.0231(4) Uani 1 1 d . . . . .
C00L C 0.4705(2) 0.61072(17) 0.15320(12) 0.0226(3) Uani 1 1 d . . . . .
C00M C 0.5834(2) 0.38508(17) 0.22612(12) 0.0263(4) Uani 1 1 d . . . . .
C00N C 0.3589(2) 1.01724(18) 0.23003(13) 0.0290(4) Uani 1 1 d . . . . .
H00N H 0.407296 1.072183 0.173242 0.035 Uiso 1 1 calc R U . . .
C00O C 0.3398(2) 0.5008(2) 0.32962(14) 0.0341(4) Uani 1 1 d . . . . .
H00B H 0.381190 0.429811 0.390223 0.051 Uiso 1 1 calc R U . . .
H00C H 0.246130 0.487036 0.314322 0.051 Uiso 1 1 calc R U . . .
H00D H 0.311552 0.586604 0.341990 0.051 Uiso 1 1 calc R U . . .
C00P C 0.6365(2) 0.64452(19) -0.02383(12) 0.0308(4) Uani 1 1 d . . . . .
H00E H 0.583972 0.738873 -0.033722 0.046 Uiso 1 1 calc R U . . .
H00F H 0.601321 0.615523 -0.071477 0.046 Uiso 1 1 calc R U . . .
H00K H 0.750896 0.630737 -0.036073 0.046 Uiso 1 1 calc R U . . .
C00Q C 0.3562(2) 0.74580(18) 0.13544(14) 0.0307(4) Uani 1 1 d . . . . .
H00L H 0.329258 0.768336 0.198959 0.046 Uiso 1 1 calc R U . . .
H00M H 0.260388 0.746356 0.111914 0.046 Uiso 1 1 calc R U . . .
H00O H 0.404100 0.811130 0.083823 0.046 Uiso 1 1 calc R U . . .
C00R C 0.1952(3) 1.0483(2) 0.24426(16) 0.0396(5) Uani 1 1 d . . . . .
H00R H 0.133590 1.123530 0.197711 0.048 Uiso 1 1 calc R U . . .
C00S C 0.7921(3) 0.33892(19) 0.07705(14) 0.0350(4) Uani 1 1 d . . . . .
H00P H 0.859178 0.391248 0.028856 0.052 Uiso 1 1 calc R U . . .
H00Q H 0.745048 0.302032 0.040622 0.052 Uiso 1 1 calc R U . . .
H00S H 0.855772 0.266491 0.128240 0.052 Uiso 1 1 calc R U . . .
C00T C 0.2130(2) 0.8622(2) 0.39415(16) 0.0375(5) Uani 1 1 d . . . . .
H00T H 0.163538 0.808481 0.451227 0.045 Uiso 1 1 calc R U . . .
B1 B 0.6414(2) 0.86033(17) 0.27985(13) 0.0207(4) Uani 1 1 d . . . . .
C00V C 0.1224(3) 0.9694(2) 0.32646(18) 0.0432(5) Uani 1 1 d . . . . .
H00V H 0.010661 0.989150 0.335990 0.052 Uiso 1 1 calc R U . . .
C00W C 0.6098(3) 0.24604(18) 0.29702(14) 0.0382(5) Uani 1 1 d . . . . .
H00U H 0.718322 0.194721 0.283938 0.057 Uiso 1 1 calc R U . . .
H00W H 0.536298 0.204874 0.286103 0.057 Uiso 1 1 calc R U . . .
H00X H 0.592113 0.247615 0.367370 0.057 Uiso 1 1 calc R U . . .

loop_
_atom_site_aniso_label
_atom_site_aniso_U_11
_atom_site_aniso_U_22
_atom_site_aniso_U_33
_atom_site_aniso_U_23
_atom_site_aniso_U_13
_atom_site_aniso_U_12
Fe1 0.02348(17) 0.01665(14) 0.01474(13) -0.00558(9) -0.00024(10) -0.00718(11)
P1 0.0217(2) 0.01723(19) 0.01629(18) -0.00623(14) -0.00013(15) -0.00693(17)
P4 0.0365(3) 0.0214(2) 0.0232(2) -0.00779(16) 0.00339(18) -0.0147(2)
P3 0.0421(3) 0.0235(2) 0.01704(19) -0.00453(16) -0.00019(18) -0.0131(2)
P2 0.0273(3) 0.0314(2) 0.0349(2) -0.01563(19) 0.00797(19) -0.0144(2)
O1 0.0438(9) 0.0414(7) 0.0168(6) -0.0046(5) -0.0030(5) -0.0184(7)
O2 0.0276(9) 0.0420(8) 0.0447(8) -0.0149(6) 0.0018(6) -0.0025(7)
C008 0.0275(10) 0.0206(8) 0.0194(7) -0.0098(6) -0.0022(6) -0.0079(7)
C009 0.0277(10) 0.0213(8) 0.0272(8) -0.0108(6) -0.0019(7) -0.0086(7)
C00A 0.0283(10) 0.0218(8) 0.0319(9) -0.0049(7) -0.0088(7) -0.0080(8)
C2 0.0307(12) 0.0230(8) 0.0233(8) -0.0081(7) -0.0014(7) -0.0061(8)
C00C 0.0254(9) 0.0192(7) 0.0190(7) -0.0054(6) 0.0001(6) -0.0103(7)
C1 0.0248(10) 0.0227(8) 0.0251(8) -0.0076(6) -0.0020(7) -0.0091(7)
C00E 0.0285(10) 0.0297(9) 0.0221(8) -0.0122(7) 0.0021(7) -0.0157(8)
C00F 0.0328(10) 0.0230(8) 0.0213(8) -0.0113(6) 0.0004(7) -0.0121(8)
C00G 0.0305(11) 0.0242(8) 0.0281(8) -0.0083(7) -0.0003(7) -0.0102(8)
C00H 0.0359(11) 0.0329(9) 0.0206(8) -0.0126(7) 0.0002(7) -0.0143(8)
C00I 0.0319(10) 0.0320(9) 0.0211(8) -0.0036(7) -0.0073(7) -0.0159(8)
C00J 0.0261(10) 0.0227(8) 0.0220(7) -0.0085(6) -0.0015(7) -0.0060(7)
C00K 0.0306(10) 0.0265(8) 0.0174(7) -0.0084(6) -0.0016(7) -0.0134(8)
C00L 0.0234(9) 0.0271(8) 0.0225(8) -0.0105(7) -0.0029(6) -0.0101(7)
C00M 0.0389(11) 0.0241(8) 0.0229(8) -0.0095(7) 0.0005(7) -0.0176(8)
C00N 0.0324(11) 0.0287(9) 0.0226(8) -0.0088(7) -0.0046(7) -0.0019(8)
C00O 0.0367(12) 0.0462(11) 0.0283(9) -0.0170(8) 0.0089(8) -0.0240(10)
C00P 0.0440(12) 0.0353(10) 0.0174(8) -0.0067(7) -0.0011(7) -0.0191(9)
C00Q 0.0265(10) 0.0334(10) 0.0343(9) -0.0141(8) -0.0071(8) -0.0048(8)
C00R 0.0335(12) 0.0445(12) 0.0379(10) -0.0187(9) -0.0135(9) 0.0056(10)
C00S 0.0463(13) 0.0315(10) 0.0322(9) -0.0196(8) 0.0055(8) -0.0121(9)
C00T 0.0312(11) 0.0401(11) 0.0453(11) -0.0163(9) 0.0042(9) -0.0164(9)
B1 0.0288(11) 0.0173(8) 0.0178(8) -0.0065(6) -0.0004(7) -0.0088(8)
C00V 0.0241(11) 0.0576(14) 0.0562(13) -0.0316(11) -0.0019(9) -0.0079(10)
C00W 0.0633(15) 0.0256(9) 0.0296(9) -0.0066(7) 0.0016(9) -0.0229(10)

loop_
_atom_type_symbol
_atom_type_description
_atom_type_scat_dispersion_real
_atom_type_scat_dispersion_imag
_atom_type_scat_source
C C 0.0181 0.0091 'International Tables Vol C Tables 4.2.6.8 and 6.1.1.4'
H H 0.0000 0.0000 'International Tables Vol C Tables 4.2.6.8 and 6.1.1.4'
B B 0.0090 0.0039 'International Tables Vol C Tables 4.2.6.8 and 6.1.1.4'
Fe Fe -1.1336 3.1974 'International Tables Vol C Tables 4.2.6.8 and 6.1.1.4'
O O 0.0492 0.0322 'International Tables Vol C Tables 4.2.6.8 and 6.1.1.4'
P P 0.2955 0.4335 'International Tables Vol C Tables 4.2.6.8 and 6.1.1.4'

loop_
_exptl_crystal_face_index_h
_exptl_crystal_face_index_k
_exptl_crystal_face_index_l
_exptl_crystal_face_perp_dist
1 4 -6 0.0855
5 0 -1 0.1368
-2 -4 5 0.0336
-5 -2 4 0.0600
-4 3 -3 0.1109
-1 -1 -9 0.0507
3 -2 -6 0.0989
0 1 9 0.0429
0 7 1 0.0905
6 1 2 0.1342

loop_
_geom_angle_atom_site_label_1
_geom_angle_atom_site_label_2
_geom_angle_atom_site_label_3
_geom_angle
_geom_angle_site_symmetry_1
_geom_angle_site_symmetry_3
_geom_angle_publ_flag
C2 Fe1 P1 88.05(6) . . ?
C2 Fe1 C1 96.53(8) . . ?
C2 Fe1 C00E 151.60(7) . . ?
C2 Fe1 C00F 90.66(7) . . ?
C2 Fe1 C00K 106.61(7) . . ?
C2 Fe1 C00L 145.48(7) . . ?
C2 Fe1 C00M 111.99(8) . . ?
C1 Fe1 P1 90.48(5) . . ?
C1 Fe1 C00E 88.69(7) . . ?
C1 Fe1 C00F 132.26(7) . . ?
C1 Fe1 C00K 154.68(7) . . ?
C1 Fe1 C00L 117.98(7) . . ?
C1 Fe1 C00M 95.63(7) . . ?
C00E Fe1 P1 119.90(5) . . ?
C00E Fe1 C00L 39.24(6) . . ?
C00F Fe1 P1 137.03(5) . . ?
C00F Fe1 C00E 65.95(7) . . ?
C00F Fe1 C00K 39.70(6) . . ?
C00F Fe1 C00L 66.25(7) . . ?
C00F Fe1 C00M 39.32(6) . . ?
C00K Fe1 P1 100.27(5) . . ?
C00K Fe1 C00E 66.06(6) . . ?
C00K Fe1 C00L 39.49(6) . . ?
C00K Fe1 C00M 66.50(6) . . ?
C00L Fe1 P1 92.17(5) . . ?
C00M Fe1 P1 158.12(6) . . ?
C00M Fe1 C00E 39.61(7) . . ?
C00M Fe1 C00L 66.42(7) . . ?
P3 P1 Fe1 125.31(2) . . ?
P3 P1 P2 59.78(2) . . ?
P2 P1 Fe1 124.61(2) . . ?
B1 P1 Fe1 134.90(5) . . ?
B1 P1 P3 93.53(5) . . ?
B1 P1 P2 92.91(6) . . ?
P3 P4 P2 59.61(2) . . ?
B1 P4 P3 92.26(5) . . ?
B1 P4 P2 91.72(6) . . ?
P1 P3 P4 75.94(2) . . ?
P2 P3 P1 60.17(2) . . ?
P2 P3 P4 60.21(2) . . ?
P1 P2 P4 75.87(2) . . ?
P3 P2 P1 60.049(19) . . ?
P3 P2 P4 60.18(2) . . ?
C00G C008 B1 119.07(15) . . ?
C00N C008 C00G 116.09(17) . . ?
C00N C008 B1 124.71(15) . . ?
C00A C009 H009 119.0 . . ?
C00A C009 C00C 121.91(16) . . ?
C00C C009 H009 119.0 . . ?
C009 C00A H00A 119.8 . . ?
C009 C00A C00I 120.41(17) . . ?
C00I C00A H00A 119.8 . . ?
O2 C2 Fe1 179.16(16) . . ?
C009 C00C C00J 116.27(15) . . ?
C009 C00C B1 124.97(14) . . ?
C00J C00C B1 118.73(15) . . ?
O1 C1 Fe1 175.56(15) . . ?
C00L C00E Fe1 70.68(10) . . ?
C00L C00E C00M 108.61(14) . . ?
C00L C00E C00O 124.91(17) . . ?
C00M C00E Fe1 69.99(10) . . ?
C00M C00E C00O 126.21(16) . . ?
C00O C00E Fe1 129.82(12) . . ?
C00K C00F Fe1 70.19(9) . . ?
C00K C00F C00S 124.89(15) . . ?
C00M C00F Fe1 70.54(9) . . ?
C00M C00F C00K 108.53(15) . . ?
C00M C00F C00S 126.50(16) . . ?
C00S C00F Fe1 127.67(13) . . ?
C008 C00G H00G 119.0 . . ?
C00T C00G C008 122.03(18) . . ?
C00T C00G H00G 119.0 . . ?
C00I C00H H00H 120.0 . . ?
C00I C00H C00J 120.02(16) . . ?
C00J C00H H00H 120.0 . . ?
C00A C00I H00I 120.4 . . ?
C00H C00I C00A 119.25(16) . . ?
C00H C00I H00I 120.4 . . ?
C00C C00J H00J 118.9 . . ?
C00H C00J C00C 122.14(17) . . ?
C00H C00J H00J 118.9 . . ?
C00F C00K Fe1 70.11(9) . . ?
C00F C00K C00P 125.23(16) . . ?
C00L C00K Fe1 70.90(9) . . ?
C00L C00K C00F 107.86(14) . . ?
C00L C00K C00P 126.50(16) . . ?
C00P C00K Fe1 130.21(12) . . ?
C00E C00L Fe1 70.09(10) . . ?
C00E C00L C00K 107.57(15) . . ?
C00E C00L C00Q 125.06(16) . . ?
C00K C00L Fe1 69.60(10) . . ?
C00K C00L C00Q 127.13(15) . . ?
C00Q C00L Fe1 130.03(12) . . ?
C00E C00M Fe1 70.40(9) . . ?
C00E C00M C00W 126.03(16) . . ?
C00F C00M Fe1 70.15(9) . . ?
C00F C00M C00E 107.43(15) . . ?
C00F C00M C00W 126.37(17) . . ?
C00W C00M Fe1 128.47(13) . . ?
C008 C00N H00N 118.9 . . ?
C00R C00N C008 122.18(18) . . ?
C00R C00N H00N 118.9 . . ?
C00E C00O H00B 109.5 . . ?
C00E C00O H00C 109.5 . . ?
C00E C00O H00D 109.5 . . ?
H00B C00O H00C 109.5 . . ?
H00B C00O H00D 109.5 . . ?
H00C C00O H00D 109.5 . . ?
C00K C00P H00E 109.5 . . ?
C00K C00P H00F 109.5 . . ?
C00K C00P H00K 109.5 . . ?
H00E C00P H00F 109.5 . . ?
H00E C00P H00K 109.5 . . ?
H00F C00P H00K 109.5 . . ?
C00L C00Q H00L 109.5 . . ?
C00L C00Q H00M 109.5 . . ?
C00L C00Q H00O 109.5 . . ?
H00L C00Q H00M 109.5 . . ?
H00L C00Q H00O 109.5 . . ?
H00M C00Q H00O 109.5 . . ?
C00N C00R H00R 120.1 . . ?
C00V C00R C00N 119.8(2) . . ?
C00V C00R H00R 120.1 . . ?
C00F C00S H00P 109.5 . . ?
C00F C00S H00Q 109.5 . . ?
C00F C00S H00S 109.5 . . ?
H00P C00S H00Q 109.5 . . ?
H00P C00S H00S 109.5 . . ?
H00Q C00S H00S 109.5 . . ?
C00G C00T H00T 119.8 . . ?
C00V C00T C00G 120.40(19) . . ?
C00V C00T H00T 119.8 . . ?
P1 B1 P4 83.67(7) . . ?
C008 B1 P1 110.10(11) . . ?
C008 B1 P4 116.10(12) . . ?
C008 B1 C00C 115.62(13) . . ?
C00C B1 P1 115.78(12) . . ?
C00C B1 P4 111.64(12) . . ?
C00R C00V H00V 120.3 . . ?
C00T C00V C00R 119.5(2) . . ?
C00T C00V H00V 120.3 . . ?
C00M C00W H00U 109.5 . . ?
C00M C00W H00W 109.5 . . ?
C00M C00W H00X 109.5 . . ?
H00U C00W H00W 109.5 . . ?
H00U C00W H00X 109.5 . . ?
H00W C00W H00X 109.5 . . ?

loop_
_geom_bond_atom_site_label_1
_geom_bond_atom_site_label_2
_geom_bond_distance
_geom_bond_site_symmetry_2
_geom_bond_publ_flag
Fe1 P1 2.2434(4) . ?
Fe1 C2 1.768(2) . ?
Fe1 C1 1.7739(17) . ?
Fe1 C00E 2.1225(17) . ?
Fe1 C00F 2.1119(15) . ?
Fe1 C00K 2.1130(16) . ?
Fe1 C00L 2.1303(18) . ?
Fe1 C00M 2.1170(16) . ?
P1 P3 2.2035(5) . ?
P1 P2 2.2063(6) . ?
P1 B1 2.0160(18) . ?
P4 P3 2.2100(6) . ?
P4 P2 2.2108(7) . ?
P4 B1 2.0551(18) . ?
P3 P2 2.1974(7) . ?
O1 C1 1.145(2) . ?
O2 C2 1.142(2) . ?
C008 C00G 1.406(2) . ?
C008 C00N 1.395(2) . ?
C008 B1 1.590(3) . ?
C009 H009 0.9500 . ?
C009 C00A 1.385(2) . ?
C009 C00C 1.402(3) . ?
C00A H00A 0.9500 . ?
C00A C00I 1.388(3) . ?
C00C C00J 1.405(2) . ?
C00C B1 1.600(2) . ?
C00E C00L 1.428(2) . ?
C00E C00M 1.437(3) . ?
C00E C00O 1.501(2) . ?
C00F C00K 1.434(2) . ?
C00F C00M 1.423(2) . ?
C00F C00S 1.501(2) . ?
C00G H00G 0.9500 . ?
C00G C00T 1.382(3) . ?
C00H H00H 0.9500 . ?
C00H C00I 1.384(3) . ?
C00H C00J 1.389(2) . ?
C00I H00I 0.9500 . ?
C00J H00J 0.9500 . ?
C00K C00L 1.434(2) . ?
C00K C00P 1.501(2) . ?
C00L C00Q 1.497(3) . ?
C00M C00W 1.499(2) . ?
C00N H00N 0.9500 . ?
C00N C00R 1.391(3) . ?
C00O H00B 0.9800 . ?
C00O H00C 0.9800 . ?
C00O H00D 0.9800 . ?
C00P H00E 0.9800 . ?
C00P H00F 0.9800 . ?
C00P H00K 0.9800 . ?
C00Q H00L 0.9800 . ?
C00Q H00M 0.9800 . ?
C00Q H00O 0.9800 . ?
C00R H00R 0.9500 . ?
C00R C00V 1.385(3) . ?
C00S H00P 0.9800 . ?
C00S H00Q 0.9800 . ?
C00S H00S 0.9800 . ?
C00T H00T 0.9500 . ?
C00T C00V 1.375(3) . ?
C00V H00V 0.9500 . ?
C00W H00U 0.9800 . ?
C00W H00W 0.9800 . ?
C00W H00X 0.9800 . ?

loop_
_geom_torsion_atom_site_label_1
_geom_torsion_atom_site_label_2
_geom_torsion_atom_site_label_3
_geom_torsion_atom_site_label_4
_geom_torsion
_geom_torsion_site_symmetry_1
_geom_torsion_site_symmetry_2
_geom_torsion_site_symmetry_3
_geom_torsion_site_symmetry_4
_geom_torsion_publ_flag
Fe1 C00E C00L C00K 59.77(11) . . . . ?
Fe1 C00E C00L C00Q -125.56(16) . . . . ?
Fe1 C00E C00M C00F -60.69(12) . . . . ?
Fe1 C00E C00M C00W 123.88(18) . . . . ?
Fe1 C00F C00K C00L -61.18(11) . . . . ?
Fe1 C00F C00K C00P 125.80(17) . . . . ?
Fe1 C00F C00M C00E 60.85(11) . . . . ?
Fe1 C00F C00M C00W -123.74(19) . . . . ?
Fe1 C00K C00L C00E -60.08(11) . . . . ?
Fe1 C00K C00L C00Q 125.39(17) . . . . ?
C008 C00G C00T C00V -0.2(3) . . . . ?
C008 C00N C00R C00V -0.1(3) . . . . ?
C009 C00A C00I C00H 0.6(3) . . . . ?
C009 C00C C00J C00H 0.5(2) . . . . ?
C009 C00C B1 P1 9.4(2) . . . . ?
C009 C00C B1 P4 -84.05(17) . . . . ?
C009 C00C B1 C008 140.28(16) . . . . ?
C00A C009 C00C C00J 0.3(2) . . . . ?
C00A C009 C00C B1 178.16(16) . . . . ?
C00C C009 C00A C00I -0.8(3) . . . . ?
C00F C00K C00L Fe1 60.67(12) . . . . ?
C00F C00K C00L C00E 0.60(18) . . . . ?
C00F C00K C00L C00Q -173.94(16) . . . . ?
C00G C008 C00N C00R -0.9(2) . . . . ?
C00G C008 B1 P1 88.02(15) . . . . ?
C00G C008 B1 P4 -179.20(12) . . . . ?
C00G C008 B1 C00C -45.5(2) . . . . ?
C00G C00T C00V C00R -0.9(3) . . . . ?
C00I C00H C00J C00C -0.7(3) . . . . ?
C00J C00C B1 P1 -172.78(12) . . . . ?
C00J C00C B1 P4 93.79(16) . . . . ?
C00J C00C B1 C008 -41.9(2) . . . . ?
C00J C00H C00I C00A 0.1(3) . . . . ?
C00K C00F C00M Fe1 -60.17(11) . . . . ?
C00K C00F C00M C00E 0.68(19) . . . . ?
C00K C00F C00M C00W 176.09(17) . . . . ?
C00L C00E C00M Fe1 60.38(11) . . . . ?
C00L C00E C00M C00F -0.31(19) . . . . ?
C00L C00E C00M C00W -175.74(17) . . . . ?
C00M C00E C00L Fe1 -59.95(12) . . . . ?
C00M C00E C00L C00K -0.18(19) . . . . ?
C00M C00E C00L C00Q 174.50(15) . . . . ?
C00M C00F C00K Fe1 60.38(12) . . . . ?
C00M C00F C00K C00L -0.80(19) . . . . ?
C00M C00F C00K C00P -173.82(16) . . . . ?
C00N C008 C00G C00T 1.1(2) . . . . ?
C00N C008 B1 P1 -87.66(17) . . . . ?
C00N C008 B1 P4 5.1(2) . . . . ?
C00N C008 B1 C00C 138.79(16) . . . . ?
C00N C00R C00V C00T 1.1(3) . . . . ?
C00O C00E C00L Fe1 125.65(16) . . . . ?
C00O C00E C00L C00K -174.58(16) . . . . ?
C00O C00E C00L C00Q 0.1(3) . . . . ?
C00O C00E C00M Fe1 -125.31(17) . . . . ?
C00O C00E C00M C00F 174.00(16) . . . . ?
C00O C00E C00M C00W -1.4(3) . . . . ?
C00P C00K C00L Fe1 -126.41(17) . . . . ?
C00P C00K C00L C00E 173.51(16) . . . . ?
C00P C00K C00L C00Q -1.0(3) . . . . ?
C00S C00F C00K Fe1 -122.74(18) . . . . ?
C00S C00F C00K C00L 176.08(16) . . . . ?
C00S C00F C00K C00P 3.1(3) . . . . ?
C00S C00F C00M Fe1 123.02(18) . . . . ?
C00S C00F C00M C00E -176.14(17) . . . . ?
C00S C00F C00M C00W -0.7(3) . . . . ?
B1 C008 C00G C00T -174.95(16) . . . . ?
B1 C008 C00N C00R 174.85(17) . . . . ?
B1 C00C C00J C00H -177.56(15) . . . . ?

loop_
_exptl_oxdiff_crystal_face_indexfrac_h
_exptl_oxdiff_crystal_face_indexfrac_k
_exptl_oxdiff_crystal_face_indexfrac_l
_exptl_oxdiff_crystal_face_x
_exptl_oxdiff_crystal_face_y
_exptl_oxdiff_crystal_face_z
0.8973 3.8785 -5.5331 -0.2228 -0.9300 0.2923
5.3396 -0.4894 -0.5969 -0.0776 -0.3407 -0.9370
-2.0896 -3.6083 5.4457 0.2316 0.9707 -0.0648
-4.7523 -1.7790 3.5689 0.1863 0.7912 0.5824
-3.9479 2.7233 -2.7978 -0.0677 -0.2684 0.9609
-1.2041 -0.8684 -8.8723 0.4552 -0.8374 0.3027
3.4150 -2.3346 -5.6406 0.3569 -0.6493 -0.6716
-0.2170 1.4758 8.8812 -0.4786 0.8780 -0.0091
0.2686 6.7950 0.7956 -0.7445 -0.4085 0.5280
5.7555 1.2793 2.0693 -0.3728 -0.1987 -0.9064
